data_7053714
loop_
_publ_author_name
'Chen, Yong'
'Fu, Wen-Fu'
'Li, Jun-Li'
'Zhao, Xi-Juan'
'Ou, Xue-Mei'

_publ_section_title
;
 Conformation impact on spectral properties of
 bis(5,7-dimethyl-1,8-naphthyridin-2-yl)amine and its ZnII complex
;
_journal_issue 10
_journal_name_full 'New Journal of Chemistry'
_journal_page_first 1785
_journal_paper_doi 10.1039/b705149b
_journal_volume 31
_journal_year 2007
_chemical_formula_moiety 'C9 H13 Cl N3 O5 Zn'
_chemical_formula_sum 'C25 H27 Cl2 N5 O4 Zn'
_chemical_formula_weight 597.79
_chemical_name_systematic
;

?

;
_space_group_IT_number 14
_symmetry_cell_setting monoclinic
_symmetry_space_group_name_Hall '-P 2ybc'
_symmetry_space_group_name_H-M 'P 1 21/c 1'
_atom_sites_solution_hydrogens geom
_atom_sites_solution_primary direct
_atom_sites_solution_secondary difmap
_audit_creation_method SHELXL-97
_cell_angle_alpha 90.00
_cell_angle_beta 110.09(3)
_cell_angle_gamma 90.00
_cell_formula_units_Z 4
_cell_length_a 12.609(3)
_cell_length_b 15.421(3)
_cell_length_c 14.505(3)
_cell_measurement_reflns_used 4906
_cell_measurement_temperature 113(2)
_cell_measurement_theta_max 27.9
_cell_measurement_theta_min 2.0
_cell_volume 2648.8(11)
_computing_cell_refinement CrystalClear
_computing_data_collection CrystalClear
_computing_data_reduction CrystalStructure
_computing_publication_material 'CrystalStructure 3.7.0'
_computing_structure_refinement 'SHELXL-97 (Sheldrick, 1997)'
_computing_structure_solution SIR92
_diffrn_ambient_temperature 113(2)
_diffrn_detector_area_resol_mean 7.31
_diffrn_measured_fraction_theta_full 0.986
_diffrn_measured_fraction_theta_max 0.986
_diffrn_measurement_device_type 'Rigaku Saturn'
_diffrn_measurement_method \w
_diffrn_radiation_monochromator graphite
_diffrn_radiation_source 'fine-focus sealed tube'
_diffrn_radiation_type MoK\a
_diffrn_radiation_wavelength 0.71073
_diffrn_reflns_av_R_equivalents 0.0445
_diffrn_reflns_av_sigmaI/netI 0.0575
_diffrn_reflns_limit_h_max 16
_diffrn_reflns_limit_h_min -16
_diffrn_reflns_limit_k_max 19
_diffrn_reflns_limit_k_min -15
_diffrn_reflns_limit_l_max 18
_diffrn_reflns_limit_l_min -18
_diffrn_reflns_number 14790
_diffrn_reflns_theta_full 27.00
_diffrn_reflns_theta_max 27.00
_diffrn_reflns_theta_min 1.99
_exptl_absorpt_coefficient_mu 1.170
_exptl_absorpt_correction_T_max 0.979
_exptl_absorpt_correction_T_min 0.424
_exptl_absorpt_correction_type multi-scan
_exptl_absorpt_process_details 'Jacobson, R. (1998) Private communication'
_exptl_crystal_colour colorless
_exptl_crystal_density_diffrn 1.499
_exptl_crystal_density_method 'not measured'
_exptl_crystal_description block
_exptl_crystal_F_000 1232
_exptl_crystal_size_max 0.08
_exptl_crystal_size_mid 0.06
_exptl_crystal_size_min 0.02
_refine_diff_density_max 0.511
_refine_diff_density_min -0.669
_refine_diff_density_rms 0.091
_refine_ls_extinction_method none
_refine_ls_goodness_of_fit_ref 1.142
_refine_ls_hydrogen_treatment mixed
_refine_ls_matrix_type full
_refine_ls_number_parameters 343
_refine_ls_number_reflns 5699
_refine_ls_number_restraints 1
_refine_ls_restrained_S_all 1.142
_refine_ls_R_factor_all 0.0814
_refine_ls_R_factor_gt 0.0627
_refine_ls_shift/su_max 0.000
_refine_ls_shift/su_mean 0.000
_refine_ls_structure_factor_coef Fsqd
_refine_ls_weighting_details 'calc w=1/[\s^2^(Fo^2^)+(0.0000P)^2^+9.3407P] where P=(Fo^2^+2Fc^2^)/3'
_refine_ls_weighting_scheme calc
_refine_ls_wR_factor_gt 0.1211
_refine_ls_wR_factor_ref 0.1278
_reflns_number_gt 4643
_reflns_number_total 5699
_reflns_threshold_expression >2sigma(I)
_cod_data_source_file b705149bsup1.cif
_cod_data_source_block shelxl
_cod_original_cell_volume 2648.8(9)
_cod_database_code 7053714

loop_
_symmetry_equiv_pos_as_xyz
'x, y, z'
'-x, y+1/2, -z+1/2'
'-x, -y, -z'
'x, -y-1/2, z-1/2'

loop_
_atom_site_label
_atom_site_type_symbol
_atom_site_fract_x
_atom_site_fract_y
_atom_site_fract_z
_atom_site_U_iso_or_equiv
_atom_site_adp_type
_atom_site_occupancy
_atom_site_symmetry_multiplicity
_atom_site_calc_flag
_atom_site_refinement_flags
Zn1 Zn 0.69292(4) 0.39209(3) 0.71754(3) 0.01904(12) Uani 1 1 d .
O1 O 0.7595(2) 0.35288(19) 0.8529(2) 0.0243(6) Uani 1 1 d .
N1 N 0.4426(3) 0.4709(2) 0.5818(3) 0.0230(7) Uani 1 1 d D
H1 H 0.3763(17) 0.488(3) 0.548(3) 0.028 Uiso 1 1 d D
C1 C 0.4482(3) 0.3811(3) 0.5816(3) 0.0203(8) Uani 1 1 d .
Cl2 Cl 1.04385(11) 0.16440(9) 0.87843(11) 0.0491(4) Uani 1 1 d .
O2 O 0.5852(2) 0.36590(19) 0.8563(2) 0.0286(7) Uani 1 1 d .
N2 N 0.5405(3) 0.3382(2) 0.6324(2) 0.0189(7) Uani 1 1 d .
C2 C 0.3463(3) 0.3389(3) 0.5233(3) 0.0221(8) Uani 1 1 d .
H2A H 0.2820 0.3719 0.4867 0.027 Uiso 1 1 calc R
Cl3 Cl 1.06839(11) 0.35131(9) 0.86300(10) 0.0490(3) Uani 1 1 d .
O3 O 0.8131(2) 0.37211(18) 0.6629(2) 0.0237(6) Uani 1 1 d .
N3 N 0.6327(3) 0.2106(2) 0.6909(2) 0.0215(7) Uani 1 1 d .
C3 C 0.3430(3) 0.2507(3) 0.5212(3) 0.0225(8) Uani 1 1 d .
H3A H 0.2763 0.2216 0.4821 0.027 Uiso 1 1 calc R
O4 O 0.7610(3) 0.4696(2) 0.5421(2) 0.0374(8) Uani 1 1 d .
N4 N 0.6226(3) 0.5132(2) 0.6881(2) 0.0191(7) Uani 1 1 d .
C4 C 0.4391(3) 0.2022(3) 0.5771(3) 0.0205(8) Uani 1 1 d .
N5 N 0.7993(3) 0.5521(2) 0.7880(3) 0.0241(7) Uani 1 1 d .
C5 C 0.5363(3) 0.2485(3) 0.6327(3) 0.0199(8) Uani 1 1 d .
C6 C 0.6337(4) 0.1252(3) 0.6972(3) 0.0250(9) Uani 1 1 d .
C7 C 0.5404(4) 0.0734(3) 0.6442(3) 0.0255(9) Uani 1 1 d .
H7A H 0.5454 0.0121 0.6515 0.031 Uiso 1 1 calc R
C8 C 0.4428(4) 0.1098(3) 0.5825(3) 0.0252(9) Uani 1 1 d .
C9 C 0.7404(4) 0.0837(3) 0.7643(4) 0.0352(11) Uani 1 1 d .
H9A H 0.7891 0.1282 0.8061 0.053 Uiso 1 1 calc R
H9B H 0.7801 0.0556 0.7249 0.053 Uiso 1 1 calc R
H9C H 0.7215 0.0402 0.8055 0.053 Uiso 1 1 calc R
C10 C 0.3430(4) 0.0563(3) 0.5242(3) 0.0314(10) Uani 1 1 d .
H10A H 0.3627 -0.0053 0.5331 0.047 Uiso 1 1 calc R
H10B H 0.3215 0.0713 0.4545 0.047 Uiso 1 1 calc R
H10C H 0.2796 0.0680 0.5468 0.047 Uiso 1 1 calc R
C11 C 0.5187(3) 0.5326(3) 0.6313(3) 0.0207(8) Uani 1 1 d .
C12 C 0.4780(4) 0.6208(3) 0.6171(3) 0.0251(9) Uani 1 1 d .
H12A H 0.4024 0.6327 0.5765 0.030 Uiso 1 1 calc R
C13 C 0.5475(4) 0.6859(3) 0.6614(3) 0.0246(9) Uani 1 1 d .
H13A H 0.5213 0.7441 0.6520 0.030 Uiso 1 1 calc R
C14 C 0.6606(3) 0.6677(3) 0.7226(3) 0.0218(8) Uani 1 1 d .
C15 C 0.6945(3) 0.5800(3) 0.7333(3) 0.0199(8) Uani 1 1 d .
C16 C 0.8733(3) 0.6127(3) 0.8351(3) 0.0271(9) Uani 1 1 d .
C17 C 0.8465(4) 0.7018(3) 0.8302(3) 0.0294(10) Uani 1 1 d .
H17A H 0.9017 0.7422 0.8671 0.035 Uiso 1 1 calc R
C18 C 0.7413(4) 0.7309(3) 0.7724(3) 0.0264(9) Uani 1 1 d .
C19 C 0.9905(4) 0.5816(3) 0.8930(4) 0.0391(12) Uani 1 1 d .
H19A H 0.9886 0.5191 0.9049 0.059 Uiso 1 1 calc R
H19B H 1.0182 0.6122 0.9560 0.059 Uiso 1 1 calc R
H19C H 1.0409 0.5931 0.8559 0.059 Uiso 1 1 calc R
C20 C 0.7128(4) 0.8257(3) 0.7616(4) 0.0319(10) Uani 1 1 d .
H20A H 0.7685 0.8581 0.8144 0.048 Uiso 1 1 calc R
H20B H 0.6374 0.8346 0.7653 0.048 Uiso 1 1 calc R
H20C H 0.7138 0.8462 0.6979 0.048 Uiso 1 1 calc R
C21 C 0.6846(4) 0.3428(2) 0.8932(3) 0.0224(8) Uani 1 1 d .
C22 C 0.7262(4) 0.3019(4) 0.9939(3) 0.0412(12) Uani 1 1 d .
H22A H 0.6636 0.2717 1.0056 0.062 Uiso 1 1 calc R
H22B H 0.7555 0.3471 1.0437 0.062 Uiso 1 1 calc R
H22C H 0.7864 0.2603 0.9978 0.062 Uiso 1 1 calc R
C23 C 0.8305(3) 0.4202(3) 0.5983(3) 0.0222(8) Uani 1 1 d .
C24 C 0.9465(4) 0.4144(3) 0.5907(4) 0.0425(13) Uani 1 1 d .
H24A H 0.9623 0.4676 0.5609 0.064 Uiso 1 1 calc R
H24B H 0.9496 0.3646 0.5498 0.064 Uiso 1 1 calc R
H24C H 1.0029 0.4072 0.6563 0.064 Uiso 1 1 calc R
C25 C 0.9760(4) 0.2622(3) 0.8277(4) 0.0403(12) Uani 1 1 d .
H25A H 0.9470 0.2576 0.7553 0.048 Uiso 1 1 calc R
H25B H 0.9107 0.2717 0.8497 0.048 Uiso 1 1 calc R

loop_
_atom_site_aniso_label
_atom_site_aniso_U_11
_atom_site_aniso_U_22
_atom_site_aniso_U_33
_atom_site_aniso_U_23
_atom_site_aniso_U_13
_atom_site_aniso_U_12
Zn1 0.0165(2) 0.0179(2) 0.0228(2) 0.00214(19) 0.00687(16) 0.0018(2)
O1 0.0205(14) 0.0290(16) 0.0248(14) 0.0023(12) 0.0097(11) -0.0005(12)
N1 0.0180(17) 0.0197(19) 0.0297(18) 0.0035(14) 0.0062(14) 0.0000(14)
C1 0.0206(19) 0.021(2) 0.0207(18) 0.0011(16) 0.0087(15) 0.0002(16)
Cl2 0.0317(6) 0.0494(8) 0.0615(8) 0.0230(7) 0.0101(6) 0.0090(6)
O2 0.0256(16) 0.0270(16) 0.0353(16) -0.0065(13) 0.0131(13) -0.0048(13)
N2 0.0158(16) 0.0185(17) 0.0218(16) 0.0000(13) 0.0056(12) -0.0001(13)
C2 0.0192(19) 0.026(2) 0.0208(19) 0.0037(16) 0.0065(15) 0.0023(17)
Cl3 0.0371(7) 0.0428(8) 0.0572(8) -0.0017(6) 0.0035(6) 0.0090(6)
O3 0.0219(14) 0.0224(15) 0.0292(15) 0.0013(12) 0.0118(12) 0.0031(12)
N3 0.0208(17) 0.0194(18) 0.0275(17) 0.0030(14) 0.0123(14) 0.0020(14)
C3 0.0197(19) 0.026(2) 0.0212(19) 0.0003(16) 0.0062(15) -0.0040(17)
O4 0.0293(17) 0.045(2) 0.0336(17) 0.0134(15) 0.0050(14) 0.0145(15)
N4 0.0196(17) 0.0186(17) 0.0211(16) -0.0003(13) 0.0095(13) -0.0015(13)
C4 0.023(2) 0.020(2) 0.0212(19) 0.0000(15) 0.0121(16) -0.0043(16)
N5 0.0219(17) 0.0230(18) 0.0278(17) -0.0005(15) 0.0092(14) -0.0001(15)
C5 0.024(2) 0.020(2) 0.0198(18) 0.0018(15) 0.0118(16) -0.0006(16)
C6 0.028(2) 0.020(2) 0.030(2) 0.0018(17) 0.0142(17) 0.0039(17)
C7 0.033(2) 0.018(2) 0.029(2) 0.0033(16) 0.0168(18) 0.0035(18)
C8 0.035(2) 0.023(2) 0.0229(19) 0.0009(17) 0.0161(17) -0.0018(19)
C9 0.031(3) 0.024(3) 0.048(3) 0.008(2) 0.011(2) 0.0048(19)
C10 0.041(3) 0.022(2) 0.031(2) -0.0039(18) 0.011(2) -0.012(2)
C11 0.022(2) 0.017(2) 0.027(2) 0.0014(16) 0.0135(16) -0.0015(16)
C12 0.025(2) 0.023(2) 0.032(2) 0.0051(17) 0.0154(17) 0.0060(18)
C13 0.032(2) 0.019(2) 0.029(2) 0.0048(17) 0.0179(18) 0.0061(17)
C14 0.027(2) 0.017(2) 0.026(2) 0.0014(16) 0.0155(17) -0.0014(17)
C15 0.0216(19) 0.022(2) 0.0211(19) 0.0014(15) 0.0135(16) -0.0011(16)
C16 0.024(2) 0.029(2) 0.030(2) -0.0031(19) 0.0113(17) -0.0036(19)
C17 0.033(2) 0.022(2) 0.038(2) -0.0056(18) 0.017(2) -0.0087(19)
C18 0.033(2) 0.021(2) 0.032(2) -0.0051(17) 0.0195(19) -0.0055(18)
C19 0.031(3) 0.036(3) 0.045(3) -0.007(2) 0.006(2) -0.003(2)
C20 0.038(3) 0.022(2) 0.041(3) -0.0045(19) 0.020(2) -0.004(2)
C21 0.031(2) 0.013(2) 0.025(2) -0.0037(15) 0.0113(17) -0.0038(17)
C22 0.046(3) 0.049(3) 0.028(2) 0.005(2) 0.012(2) -0.016(2)
C23 0.022(2) 0.024(2) 0.0213(19) 0.0002(16) 0.0083(16) 0.0023(16)
C24 0.034(3) 0.049(3) 0.055(3) 0.021(2) 0.028(2) 0.013(2)
C25 0.027(2) 0.039(3) 0.050(3) 0.008(2) 0.007(2) 0.006(2)

loop_
_atom_type_symbol
_atom_type_description
_atom_type_scat_dispersion_real
_atom_type_scat_dispersion_imag
_atom_type_scat_source
C C 0.0033 0.0016 'International Tables Vol C Tables 4.2.6.8 and 6.1.1.4'
H H 0.0000 0.0000 'International Tables Vol C Tables 4.2.6.8 and 6.1.1.4'
N N 0.0061 0.0033 'International Tables Vol C Tables 4.2.6.8 and 6.1.1.4'
O O 0.0106 0.0060 'International Tables Vol C Tables 4.2.6.8 and 6.1.1.4'
Cl Cl 0.1484 0.1585 'International Tables Vol C Tables 4.2.6.8 and 6.1.1.4'
Zn Zn 0.2839 1.4301 'International Tables Vol C Tables 4.2.6.8 and 6.1.1.4'

loop_
_geom_angle_atom_site_label_1
_geom_angle_atom_site_label_2
_geom_angle_atom_site_label_3
_geom_angle
O1 Zn1 O3 103.50(12)
O1 Zn1 N4 119.93(12)
O3 Zn1 N4 113.46(12)
O1 Zn1 N2 117.87(13)
O3 Zn1 N2 112.59(12)
N4 Zn1 N2 89.71(13)
C21 O1 Zn1 111.6(3)
C11 N1 C1 132.1(3)
C11 N1 H1 117(3)
C1 N1 H1 110(3)
N2 C1 N1 122.3(4)
N2 C1 C2 122.8(4)
N1 C1 C2 114.9(3)
C1 N2 C5 118.4(3)
C1 N2 Zn1 126.3(3)
C5 N2 Zn1 115.3(3)
C3 C2 C1 118.9(4)
C3 C2 H2A 120.6
C1 C2 H2A 120.6
C23 O3 Zn1 124.0(3)
C6 N3 C5 117.4(4)
C2 C3 C4 120.1(4)
C2 C3 H3A 120.0
C4 C3 H3A 120.0
C11 N4 C15 118.4(3)
C11 N4 Zn1 127.0(3)
C15 N4 Zn1 114.5(3)
C5 C4 C3 117.7(4)
C5 C4 C8 117.9(4)
C3 C4 C8 124.3(4)
C16 N5 C15 116.6(4)
N3 C5 N2 114.0(3)
N3 C5 C4 123.9(4)
N2 C5 C4 122.1(4)
N3 C6 C7 122.7(4)
N3 C6 C9 117.0(4)
C7 C6 C9 120.3(4)
C8 C7 C6 121.2(4)
C8 C7 H7A 119.4
C6 C7 H7A 119.4
C7 C8 C4 116.8(4)
C7 C8 C10 122.3(4)
C4 C8 C10 120.8(4)
C6 C9 H9A 109.5
C6 C9 H9B 109.5
H9A C9 H9B 109.5
C6 C9 H9C 109.5
H9A C9 H9C 109.5
H9B C9 H9C 109.5
C8 C10 H10A 109.5
C8 C10 H10B 109.5
H10A C10 H10B 109.5
C8 C10 H10C 109.5
H10A C10 H10C 109.5
H10B C10 H10C 109.5
N4 C11 N1 122.4(4)
N4 C11 C12 122.1(4)
N1 C11 C12 115.5(4)
C13 C12 C11 119.6(4)
C13 C12 H12A 120.2
C11 C12 H12A 120.2
C12 C13 C14 120.0(4)
C12 C13 H13A 120.0
C14 C13 H13A 120.0
C15 C14 C18 117.8(4)
C15 C14 C13 117.3(4)
C18 C14 C13 124.9(4)
N5 C15 N4 112.9(3)
N5 C15 C14 124.5(4)
N4 C15 C14 122.6(4)
N5 C16 C17 122.9(4)
N5 C16 C19 116.3(4)
C17 C16 C19 120.7(4)
C18 C17 C16 120.8(4)
C18 C17 H17A 119.6
C16 C17 H17A 119.6
C17 C18 C14 117.3(4)
C17 C18 C20 121.8(4)
C14 C18 C20 120.9(4)
C16 C19 H19A 109.5
C16 C19 H19B 109.5
H19A C19 H19B 109.5
C16 C19 H19C 109.5
H19A C19 H19C 109.5
H19B C19 H19C 109.5
C18 C20 H20A 109.5
C18 C20 H20B 109.5
H20A C20 H20B 109.5
C18 C20 H20C 109.5
H20A C20 H20C 109.5
H20B C20 H20C 109.5
O2 C21 O1 124.4(4)
O2 C21 C22 120.3(4)
O1 C21 C22 115.3(4)
C21 C22 H22A 109.5
C21 C22 H22B 109.5
H22A C22 H22B 109.5
C21 C22 H22C 109.5
H22A C22 H22C 109.5
H22B C22 H22C 109.5
O4 C23 O3 125.8(4)
O4 C23 C24 118.3(4)
O3 C23 C24 115.9(4)
C23 C24 H24A 109.5
C23 C24 H24B 109.5
H24A C24 H24B 109.5
C23 C24 H24C 109.5
H24A C24 H24C 109.5
H24B C24 H24C 109.5
Cl3 C25 Cl2 111.6(3)
Cl3 C25 H25A 109.3
Cl2 C25 H25A 109.3
Cl3 C25 H25B 109.3
Cl2 C25 H25B 109.3
H25A C25 H25B 108.0

loop_
_geom_bond_atom_site_label_1
_geom_bond_atom_site_label_2
_geom_bond_distance
Zn1 O1 1.947(3)
Zn1 O3 1.961(3)
Zn1 N4 2.048(3)
Zn1 N2 2.068(3)
O1 C21 1.280(5)
N1 C11 1.367(5)
N1 C1 1.387(5)
N1 H1 0.853(10)
C1 N2 1.322(5)
C1 C2 1.429(5)
Cl2 C25 1.765(5)
O2 C21 1.235(5)
N2 C5 1.384(5)
C2 C3 1.360(6)
C2 H2A 0.9500
Cl3 C25 1.761(5)
O3 C23 1.271(5)
N3 C6 1.321(5)
N3 C5 1.351(5)
C3 C4 1.417(6)
C3 H3A 0.9500
O4 C23 1.234(5)
N4 C11 1.321(5)
N4 C15 1.381(5)
C4 C5 1.409(6)
C4 C8 1.428(6)
N5 C16 1.332(5)
N5 C15 1.356(5)
C6 C7 1.411(6)
C6 C9 1.506(6)
C7 C8 1.369(6)
C7 H7A 0.9500
C8 C10 1.499(6)
C9 H9A 0.9800
C9 H9B 0.9800
C9 H9C 0.9800
C10 H10A 0.9800
C10 H10B 0.9800
C10 H10C 0.9800
C11 C12 1.443(6)
C12 C13 1.343(6)
C12 H12A 0.9500
C13 C14 1.425(6)
C13 H13A 0.9500
C14 C15 1.410(6)
C14 C18 1.415(6)
C16 C17 1.411(6)
C16 C19 1.505(6)
C17 C18 1.379(6)
C17 H17A 0.9500
C18 C20 1.500(6)
C19 H19A 0.9800
C19 H19B 0.9800
C19 H19C 0.9800
C20 H20A 0.9800
C20 H20B 0.9800
C20 H20C 0.9800
C21 C22 1.510(6)
C22 H22A 0.9800
C22 H22B 0.9800
C22 H22C 0.9800
C23 C24 1.507(6)
C24 H24A 0.9800
C24 H24B 0.9800
C24 H24C 0.9800
C25 H25A 0.9900
C25 H25B 0.9900

loop_
_geom_torsion_atom_site_label_1
_geom_torsion_atom_site_label_2
_geom_torsion_atom_site_label_3
_geom_torsion_atom_site_label_4
_geom_torsion
O3 Zn1 O1 C21 -165.1(3)
N4 Zn1 O1 C21 67.2(3)
N2 Zn1 O1 C21 -40.1(3)
C11 N1 C1 N2 -3.1(7)
C11 N1 C1 C2 176.2(4)
N1 C1 N2 C5 176.1(3)
C2 C1 N2 C5 -3.2(5)
N1 C1 N2 Zn1 -1.6(5)
C2 C1 N2 Zn1 179.1(3)
O1 Zn1 N2 C1 127.4(3)
O3 Zn1 N2 C1 -112.2(3)
N4 Zn1 N2 C1 3.2(3)
O1 Zn1 N2 C5 -50.4(3)
O3 Zn1 N2 C5 70.0(3)
N4 Zn1 N2 C5 -174.5(3)
N2 C1 C2 C3 1.3(6)
N1 C1 C2 C3 -178.0(3)
O1 Zn1 O3 C23 -146.1(3)
N4 Zn1 O3 C23 -14.6(3)
N2 Zn1 O3 C23 85.5(3)
C1 C2 C3 C4 0.8(6)
O1 Zn1 N4 C11 -124.3(3)
O3 Zn1 N4 C11 112.7(3)
N2 Zn1 N4 C11 -1.9(3)
O1 Zn1 N4 C15 56.1(3)
O3 Zn1 N4 C15 -66.8(3)
N2 Zn1 N4 C15 178.5(3)
C2 C3 C4 C5 -0.8(6)
C2 C3 C4 C8 177.7(4)
C6 N3 C5 N2 177.9(3)
C6 N3 C5 C4 -1.8(6)
C1 N2 C5 N3 -176.6(3)
Zn1 N2 C5 N3 1.4(4)
C1 N2 C5 C4 3.1(5)
Zn1 N2 C5 C4 -178.9(3)
C3 C4 C5 N3 178.5(3)
C8 C4 C5 N3 -0.1(6)
C3 C4 C5 N2 -1.2(5)
C8 C4 C5 N2 -179.7(3)
C5 N3 C6 C7 1.8(6)
C5 N3 C6 C9 -178.4(4)
N3 C6 C7 C8 0.1(6)
C9 C6 C7 C8 -179.7(4)
C6 C7 C8 C4 -1.9(6)
C6 C7 C8 C10 179.1(4)
C5 C4 C8 C7 1.9(5)
C3 C4 C8 C7 -176.5(4)
C5 C4 C8 C10 -179.1(3)
C3 C4 C8 C10 2.4(6)
C15 N4 C11 N1 178.4(3)
Zn1 N4 C11 N1 -1.1(5)
C15 N4 C11 C12 -1.2(5)
Zn1 N4 C11 C12 179.2(3)
C1 N1 C11 N4 4.6(7)
C1 N1 C11 C12 -175.7(4)
N4 C11 C12 C13 0.9(6)
N1 C11 C12 C13 -178.8(4)
C11 C12 C13 C14 -0.3(6)
C12 C13 C14 C15 0.2(6)
C12 C13 C14 C18 179.6(4)
C16 N5 C15 N4 -179.1(3)
C16 N5 C15 C14 0.9(6)
C11 N4 C15 N5 -178.8(3)
Zn1 N4 C15 N5 0.8(4)
C11 N4 C15 C14 1.2(5)
Zn1 N4 C15 C14 -179.2(3)
C18 C14 C15 N5 -0.1(6)
C13 C14 C15 N5 179.3(3)
C18 C14 C15 N4 179.9(3)
C13 C14 C15 N4 -0.6(5)
C15 N5 C16 C17 0.2(6)
C15 N5 C16 C19 -178.1(4)
N5 C16 C17 C18 -2.2(7)
C19 C16 C17 C18 176.0(4)
C16 C17 C18 C14 2.9(6)
C16 C17 C18 C20 -176.6(4)
C15 C14 C18 C17 -1.8(6)
C13 C14 C18 C17 178.9(4)
C15 C14 C18 C20 177.7(4)
C13 C14 C18 C20 -1.7(6)
Zn1 O1 C21 O2 -9.2(5)
Zn1 O1 C21 C22 172.7(3)
Zn1 O3 C23 O4 -21.1(6)
Zn1 O3 C23 C24 159.7(3)
